data_4084689
loop_
_publ_author_name
'Govender, Preshendren'
'Lemmerhirt, Heidi'
'Hutton, Alan T.'
'Therrien, Bruno'
'Bednarski, Patrick J.'
'Smith, Gregory S.'

_publ_section_title
;
 First- and Second-Generation Heterometallic Dendrimers Containing
 Ferrocenyl--Ruthenium(II)--Arene Motifs: Synthesis, Structure,
 Electrochemistry, and Preliminary Cell Proliferation Studies
;
_journal_issue 19
_journal_name_full Organometallics
_journal_page_first 5535
_journal_paper_doi 10.1021/om500809g
_journal_volume 33
_journal_year 2014
_chemical_formula_moiety 'C38 H48 Fe N4 O P Ru, F6 P, H2 O'
_chemical_formula_sum 'C38 H50 F6 Fe N4 O2 P2 Ru'
_chemical_formula_weight 927.68
_chemical_name_systematic
;
?
;
_space_group_IT_number 14
_symmetry_cell_setting monoclinic
_symmetry_Int_Tables_number 14
_symmetry_space_group_name_Hall '-P 2ybc'
_symmetry_space_group_name_H-M 'P 1 21/c 1'
_atom_sites_solution_hydrogens geom
_atom_sites_solution_primary direct
_atom_sites_solution_secondary difmap
_audit_creation_method SHELXL-97
_cell_angle_alpha 90.00
_cell_angle_beta 98.991(6)
_cell_angle_gamma 90.00
_cell_formula_units_Z 4
_cell_length_a 11.0255(8)
_cell_length_b 8.6471(5)
_cell_length_c 41.358(3)
_cell_measurement_reflns_used 8000
_cell_measurement_temperature 173(2)
_cell_measurement_theta_max 28.30
_cell_measurement_theta_min 2.15
_cell_volume 3894.6(5)
_computing_cell_refinement 'CELL (Stoe & Cie, 2000)'
_computing_data_collection 'EXPOSE (Stoe & Cie, 2000)'
_computing_data_reduction 'INTEGRATE (Stoe & Cie, 2000)'
_computing_molecular_graphics 'ORTEP-32 (Farrugia, 1997)'
_computing_publication_material 'SHELXL-97 (Sheldrick, 1997)'
_computing_structure_refinement 'SHELXL-97 (Sheldrick, 1997)'
_computing_structure_solution 'SHELXS-97 (Sheldrick, 1990)'
_diffrn_ambient_temperature 173(2)
_diffrn_detector_area_resol_mean 0.81\%A
_diffrn_measured_fraction_theta_full 0.986
_diffrn_measured_fraction_theta_max 0.986
_diffrn_measurement_device_type 'STOE IPDS'
_diffrn_measurement_method 'phi oscillation'
_diffrn_radiation_monochromator graphite
_diffrn_radiation_source 'fine-focus sealed tube'
_diffrn_radiation_type MoK\a
_diffrn_radiation_wavelength 0.71073
_diffrn_reflns_av_R_equivalents 0.2698
_diffrn_reflns_av_sigmaI/netI 0.2140
_diffrn_reflns_limit_h_max 15
_diffrn_reflns_limit_h_min -15
_diffrn_reflns_limit_k_max 11
_diffrn_reflns_limit_k_min -11
_diffrn_reflns_limit_l_max 56
_diffrn_reflns_limit_l_min -56
_diffrn_reflns_number 49953
_diffrn_reflns_theta_full 29.32
_diffrn_reflns_theta_max 29.32
_diffrn_reflns_theta_min 1.87
_diffrn_standards_decay_% 0
_diffrn_standards_interval_time 0
_diffrn_standards_number 0
_exptl_absorpt_coefficient_mu 0.911
_exptl_absorpt_correction_T_max 0.817
_exptl_absorpt_correction_T_min 0.445
_exptl_absorpt_correction_type empirical
_exptl_absorpt_process_details 'Walker, N. & Stuart, D. (1983)'
_exptl_crystal_colour orange
_exptl_crystal_density_diffrn 1.582
_exptl_crystal_density_method 'not measured'
_exptl_crystal_description block
_exptl_crystal_F_000 1904
_exptl_crystal_size_max 0.18
_exptl_crystal_size_mid 0.17
_exptl_crystal_size_min 0.14
_refine_diff_density_max 0.592
_refine_diff_density_min -1.691
_refine_diff_density_rms 0.129
_refine_ls_extinction_method none
_refine_ls_goodness_of_fit_ref 0.881
_refine_ls_hydrogen_treatment constr
_refine_ls_matrix_type full
_refine_ls_number_parameters 491
_refine_ls_number_reflns 10516
_refine_ls_number_restraints 0
_refine_ls_restrained_S_all 0.881
_refine_ls_R_factor_all 0.1888
_refine_ls_R_factor_gt 0.0726
_refine_ls_shift/su_max 0.001
_refine_ls_shift/su_mean 0.000
_refine_ls_structure_factor_coef Fsqd
_refine_ls_weighting_details 'calc w=1/[\s^2^(Fo^2^)+(0.0472P)^2^] where P=(Fo^2^+2Fc^2^)/3'
_refine_ls_weighting_scheme calc
_refine_ls_wR_factor_gt 0.1254
_refine_ls_wR_factor_ref 0.1634
_reflns_number_gt 4523
_reflns_number_total 10516
_reflns_threshold_expression >2sigma(I)
_cod_data_source_file om500809g_si_001.cif
_cod_data_source_block d:compound-13[PF6]
_cod_depositor_comments
;
The following automatic conversions were performed:
'_atom_site_symetry_multiplicity' tag replaced with
'_atom_site_symmetry_multiplicity'.

Automatic conversion script
Id: cif_correct_tags 1440 2010-10-19 06:21:57Z saulius 

The following automatic conversions were performed:

'_symmetry_cell_setting' value 'Monoclinic' changed to 'monoclinic'
according to
/usr/data/users/saulius/crontab/automatic-downloads/current/ACS/lib/dictionaries/cif_core.dic
dictionary named 'cif_core.dic' version 2.4.2 from 2011-04-26.

Automatic conversion script
Id: cif_fix_values 2827 2014-09-09 07:05:25Z andrius 
;
_cod_original_sg_symbol_H-M 'P 21/c'
_cod_database_code 4084689

loop_
_symmetry_equiv_pos_as_xyz
'x, y, z'
'-x, y+1/2, -z+1/2'
'-x, -y, -z'
'x, -y-1/2, z-1/2'

loop_
_atom_site_label
_atom_site_type_symbol
_atom_site_fract_x
_atom_site_fract_y
_atom_site_fract_z
_atom_site_U_iso_or_equiv
_atom_site_adp_type
_atom_site_occupancy
_atom_site_symmetry_multiplicity
_atom_site_calc_flag
_atom_site_refinement_flags
C1 C 0.9944(8) 0.6618(8) 0.0478(2) 0.046(2) Uani 1 1 d .
H1A H 0.9780 0.6202 0.0681 0.069 Uiso 1 1 calc R
H1B H 1.0539 0.5982 0.0395 0.069 Uiso 1 1 calc R
H1C H 0.9199 0.6638 0.0323 0.069 Uiso 1 1 calc R
C2 C 1.0445(7) 0.8259(8) 0.0532(2) 0.0384(18) Uani 1 1 d .
H2A H 1.1148 0.8236 0.0705 0.046 Uiso 1 1 calc R
H2B H 1.0733 0.8601 0.0333 0.046 Uiso 1 1 calc R
C3 C 0.9529(7) 0.9437(7) 0.06209(17) 0.0327(16) Uani 1 1 d .
H3A H 0.9865 1.0457 0.0593 0.039 Uiso 1 1 calc R
H3B H 0.8788 0.9344 0.0462 0.039 Uiso 1 1 calc R
C4 C 0.9721(6) 0.8466(7) 0.11645(18) 0.0308(15) Uani 1 1 d .
H4 H 1.0359 0.7891 0.1102 0.037 Uiso 1 1 calc R
C5 C 0.9471(6) 0.8216(7) 0.14958(17) 0.0277(15) Uani 1 1 d .
C6 C 0.8445(6) 0.8838(7) 0.16147(16) 0.0260(14) Uani 1 1 d .
C7 C 0.8287(6) 0.8536(7) 0.19385(18) 0.0310(16) Uani 1 1 d .
H7 H 0.7628 0.8981 0.2020 0.037 Uiso 1 1 calc R
C8 C 0.9104(6) 0.7573(8) 0.21439(17) 0.0320(16) Uani 1 1 d .
C9 C 1.0104(7) 0.6943(8) 0.2020(2) 0.042(2) Uani 1 1 d .
H9 H 1.0657 0.6308 0.2151 0.050 Uiso 1 1 calc R
C10 C 1.0266(7) 0.7260(8) 0.1708(2) 0.0390(18) Uani 1 1 d .
H10 H 1.0937 0.6823 0.1631 0.047 Uiso 1 1 calc R
C11 C 0.8912(7) 0.7238(9) 0.24826(18) 0.0424(19) Uani 1 1 d .
H11 H 0.9446 0.6533 0.2600 0.051 Uiso 1 1 calc R
C12 C 0.8050(8) 0.7847(9) 0.26364(19) 0.0408(19) Uani 1 1 d .
H12 H 0.7535 0.8589 0.2525 0.049 Uiso 1 1 calc R
C13 C 0.7851(8) 0.7443(9) 0.29645(19) 0.0424(19) Uani 1 1 d .
C14 C 0.7012(9) 0.8208(10) 0.3144(2) 0.055(2) Uani 1 1 d .
H14 H 0.6536 0.9069 0.3075 0.066 Uiso 1 1 calc R
C15 C 0.7038(9) 0.7429(12) 0.3440(2) 0.064(3) Uani 1 1 d .
H15 H 0.6567 0.7674 0.3601 0.077 Uiso 1 1 calc R
C16 C 0.7900(8) 0.6205(11) 0.34566(19) 0.054(2) Uani 1 1 d .
H16 H 0.8098 0.5522 0.3631 0.065 Uiso 1 1 calc R
C17 C 0.8404(7) 0.6200(10) 0.3165(2) 0.049(2) Uani 1 1 d .
H17 H 0.8991 0.5514 0.3111 0.059 Uiso 1 1 calc R
C18 C 0.5591(9) 0.5234(13) 0.2623(2) 0.067(3) Uani 1 1 d .
H18 H 0.5670 0.5609 0.2417 0.081 Uiso 1 1 calc R
C19 C 0.4777(8) 0.5787(13) 0.2822(2) 0.060(2) Uani 1 1 d .
H19 H 0.4235 0.6610 0.2777 0.072 Uiso 1 1 calc R
C20 C 0.4935(8) 0.4852(10) 0.3109(2) 0.053(2) Uani 1 1 d .
H20 H 0.4495 0.4959 0.3282 0.064 Uiso 1 1 calc R
C21 C 0.5864(9) 0.3733(10) 0.3092(3) 0.062(3) Uani 1 1 d .
H21 H 0.6147 0.2980 0.3245 0.074 Uiso 1 1 calc R
C22 C 0.6265(9) 0.4023(13) 0.2786(3) 0.070(3) Uani 1 1 d .
H22 H 0.6886 0.3484 0.2706 0.084 Uiso 1 1 calc R
C23 C 0.7597(7) 1.3066(7) 0.13381(19) 0.0311(16) Uani 1 1 d .
C24 C 0.8793(6) 1.3102(7) 0.12455(18) 0.0313(16) Uani 1 1 d .
H24 H 0.9483 1.3214 0.1405 0.038 Uiso 1 1 calc R
C25 C 0.8927(6) 1.2969(7) 0.09169(18) 0.0290(16) Uani 1 1 d .
H25 H 0.9714 1.2943 0.0862 0.035 Uiso 1 1 calc R
C26 C 0.7891(6) 1.2871(7) 0.06606(18) 0.0294(16) Uani 1 1 d .
C27 C 0.6738(6) 1.2804(7) 0.07574(17) 0.0274(15) Uani 1 1 d .
H27 H 0.6053 1.2673 0.0597 0.033 Uiso 1 1 calc R
C28 C 0.6562(6) 1.2924(7) 0.10864(17) 0.0259(15) Uani 1 1 d .
H28 H 0.5772 1.2911 0.1139 0.031 Uiso 1 1 calc R
C29 C 0.7373(7) 1.3158(9) 0.1688(2) 0.0399(19) Uani 1 1 d .
H29 H 0.6774 1.2353 0.1718 0.048 Uiso 1 1 calc R
C30 C 0.8482(8) 1.2887(10) 0.1939(2) 0.052(2) Uani 1 1 d .
H30A H 0.8931 1.2018 0.1874 0.079 Uiso 1 1 calc R
H30B H 0.8234 1.2681 0.2147 0.079 Uiso 1 1 calc R
H30C H 0.8996 1.3790 0.1956 0.079 Uiso 1 1 calc R
C31 C 0.6796(10) 1.4717(10) 0.1752(2) 0.066(3) Uani 1 1 d .
H31A H 0.7365 1.5533 0.1728 0.100 Uiso 1 1 calc R
H31B H 0.6605 1.4732 0.1971 0.100 Uiso 1 1 calc R
H31C H 0.6057 1.4863 0.1599 0.100 Uiso 1 1 calc R
C32 C 0.8012(7) 1.2868(8) 0.03102(19) 0.0396(19) Uani 1 1 d .
H32A H 0.7382 1.2230 0.0191 0.059 Uiso 1 1 calc R
H32B H 0.8803 1.2466 0.0284 0.059 Uiso 1 1 calc R
H32C H 0.7931 1.3905 0.0227 0.059 Uiso 1 1 calc R
C33 C 0.6901(7) 0.7121(8) 0.0780(2) 0.0407(19) Uani 1 1 d .
H33A H 0.7542 0.7040 0.0645 0.049 Uiso 1 1 calc R
H33B H 0.7240 0.6789 0.1000 0.049 Uiso 1 1 calc R
C34 C 0.5568(6) 0.9303(7) 0.03644(15) 0.0307(15) Uani 1 1 d .
H34A H 0.5122 1.0273 0.0337 0.037 Uiso 1 1 calc R
H34B H 0.6159 0.9298 0.0214 0.037 Uiso 1 1 calc R
C35 C 0.5040(6) 0.8869(8) 0.10001(16) 0.0333(15) Uani 1 1 d .
H35A H 0.5318 0.8606 0.1228 0.040 Uiso 1 1 calc R
H35B H 0.4580 0.9828 0.0995 0.040 Uiso 1 1 calc R
C36 C 0.4899(7) 0.6165(8) 0.0854(2) 0.0433(19) Uani 1 1 d .
H36A H 0.5264 0.5953 0.1078 0.052 Uiso 1 1 calc R
H36B H 0.4315 0.5346 0.0785 0.052 Uiso 1 1 calc R
C37 C 0.5323(7) 0.6543(8) 0.0316(2) 0.0411(19) Uani 1 1 d .
H37A H 0.5964 0.6555 0.0180 0.049 Uiso 1 1 calc R
H37B H 0.4736 0.5751 0.0230 0.049 Uiso 1 1 calc R
C38 C 0.3768(6) 0.7999(8) 0.04962(17) 0.0293(15) Uani 1 1 d .
H38A H 0.3151 0.7239 0.0412 0.035 Uiso 1 1 calc R
H38B H 0.3370 0.9002 0.0485 0.035 Uiso 1 1 calc R
O1 O 0.7582(4) 0.9685(5) 0.14390(11) 0.0292(10) Uani 1 1 d .
O2 O 0.2494(6) 0.6522(7) 0.12401(19) 0.076(2) Uani 1 1 d .
H1O H 0.2259 0.5643 0.1157 0.091 Uiso 1 1 d .
H2O H 0.3030 0.7128 0.1157 0.091 Uiso 1 1 d .
F1 F 0.2645(4) 0.4067(5) 0.02646(12) 0.0547(12) Uani 1 1 d .
F2 F 0.2566(5) 0.1472(5) 0.02036(13) 0.0645(15) Uani 1 1 d .
F3 F 0.2210(4) 0.1200(5) 0.07183(11) 0.0485(11) Uani 1 1 d .
F4 F 0.2267(5) 0.3793(5) 0.07802(12) 0.0624(14) Uani 1 1 d .
F5 F 0.3841(4) 0.2530(6) 0.06156(17) 0.0777(19) Uani 1 1 d .
F6 F 0.0991(4) 0.2730(5) 0.03616(13) 0.0547(13) Uani 1 1 d .
Fe1 Fe 0.65491(10) 0.59261(15) 0.30653(3) 0.0425(3) Uani 1 1 d .
N1 N 0.9164(5) 0.9383(5) 0.09506(13) 0.0244(12) Uani 1 1 d .
N2 N 0.5871(5) 0.6111(6) 0.06482(17) 0.0398(15) Uani 1 1 d .
N3 N 0.4708(5) 0.8020(6) 0.02860(14) 0.0313(13) Uani 1 1 d .
N4 N 0.4228(5) 0.7635(7) 0.08459(15) 0.0342(14) Uani 1 1 d .
P1 P 0.63918(15) 0.9159(2) 0.07904(4) 0.0258(4) Uani 1 1 d .
P2 P 0.24204(17) 0.2629(2) 0.04896(5) 0.0325(4) Uani 1 1 d .
Ru1 Ru 0.77947(5) 1.09608(6) 0.102886(13) 0.02328(13) Uani 1 1 d .

loop_
_atom_site_aniso_label
_atom_site_aniso_U_11
_atom_site_aniso_U_22
_atom_site_aniso_U_33
_atom_site_aniso_U_23
_atom_site_aniso_U_13
_atom_site_aniso_U_12
C1 0.053(5) 0.031(4) 0.055(5) -0.010(4) 0.015(4) 0.007(3)
C2 0.038(4) 0.035(4) 0.045(5) 0.004(4) 0.016(4) 0.002(3)
C3 0.041(4) 0.029(4) 0.032(4) 0.004(3) 0.016(3) 0.005(3)
C4 0.028(4) 0.027(3) 0.038(4) -0.002(3) 0.007(3) 0.001(3)
C5 0.024(3) 0.031(3) 0.026(3) 0.009(3) -0.002(3) 0.000(3)
C6 0.025(3) 0.022(3) 0.028(3) 0.004(3) -0.003(3) -0.004(3)
C7 0.031(4) 0.029(3) 0.034(4) 0.002(3) 0.008(3) -0.005(3)
C8 0.031(4) 0.038(4) 0.023(4) -0.002(3) -0.007(3) 0.001(3)
C9 0.039(4) 0.032(4) 0.051(5) 0.012(4) -0.003(4) 0.006(3)
C10 0.035(4) 0.034(4) 0.047(5) 0.006(4) 0.003(4) 0.004(3)
C11 0.047(5) 0.051(5) 0.026(4) 0.009(4) -0.003(3) -0.001(4)
C12 0.055(5) 0.045(4) 0.027(4) 0.009(3) 0.021(4) 0.000(4)
C13 0.048(5) 0.055(5) 0.024(4) 0.000(4) 0.004(3) 0.001(4)
C14 0.065(6) 0.055(5) 0.045(5) -0.003(4) 0.011(5) -0.002(5)
C15 0.074(7) 0.080(7) 0.045(6) -0.011(5) 0.025(5) -0.004(6)
C16 0.053(5) 0.077(6) 0.028(4) 0.013(4) -0.008(4) -0.010(5)
C17 0.040(4) 0.066(6) 0.041(4) 0.015(4) 0.004(4) -0.006(4)
C18 0.055(6) 0.119(9) 0.029(5) -0.003(5) 0.010(4) -0.017(6)
C19 0.051(5) 0.093(7) 0.039(5) 0.015(5) 0.014(4) 0.001(5)
C20 0.054(6) 0.069(6) 0.040(5) 0.003(4) 0.019(4) 0.001(4)
C21 0.068(6) 0.047(5) 0.073(7) 0.005(5) 0.021(5) -0.006(4)
C22 0.062(6) 0.083(7) 0.069(7) -0.027(7) 0.026(5) -0.008(6)
C23 0.041(4) 0.014(3) 0.038(4) -0.001(3) 0.006(3) 0.002(3)
C24 0.033(4) 0.024(3) 0.034(4) -0.002(3) -0.002(3) -0.009(3)
C25 0.026(4) 0.024(3) 0.038(4) 0.006(3) 0.008(3) -0.001(3)
C26 0.031(4) 0.020(3) 0.035(4) 0.003(3) -0.001(3) 0.001(3)
C27 0.035(4) 0.020(3) 0.026(4) 0.006(3) 0.000(3) 0.006(3)
C28 0.023(3) 0.023(3) 0.031(4) -0.001(3) 0.002(3) 0.008(3)
C29 0.042(5) 0.038(4) 0.041(5) -0.008(4) 0.009(4) -0.003(3)
C30 0.073(6) 0.049(5) 0.034(5) -0.006(4) 0.005(4) 0.006(4)
C31 0.093(8) 0.059(5) 0.045(6) -0.019(5) 0.004(5) 0.027(5)
C32 0.048(5) 0.034(4) 0.034(4) 0.009(3) -0.003(4) -0.006(3)
C33 0.028(4) 0.030(4) 0.060(5) 0.000(4) -0.004(4) 0.004(3)
C34 0.041(4) 0.029(4) 0.021(3) 0.003(3) 0.002(3) -0.011(3)
C35 0.039(4) 0.036(4) 0.025(3) 0.003(3) 0.005(3) 0.000(3)
C36 0.049(5) 0.024(4) 0.053(5) 0.006(3) -0.004(4) -0.011(3)
C37 0.037(4) 0.039(4) 0.050(5) -0.015(4) 0.014(4) -0.014(3)
C38 0.021(3) 0.039(4) 0.028(4) -0.003(3) 0.004(3) -0.004(3)
O1 0.028(2) 0.033(2) 0.026(2) 0.009(2) 0.003(2) 0.0049(19)
O2 0.079(5) 0.064(4) 0.090(6) -0.007(4) 0.032(4) -0.006(3)
F1 0.061(3) 0.042(2) 0.065(3) 0.015(3) 0.021(2) -0.007(2)
F2 0.095(4) 0.048(3) 0.055(3) -0.012(2) 0.028(3) 0.001(3)
F3 0.065(3) 0.038(2) 0.042(3) 0.006(2) 0.008(2) -0.005(2)
F4 0.092(4) 0.042(3) 0.052(3) -0.015(2) 0.007(3) 0.005(2)
F5 0.028(3) 0.064(3) 0.136(6) 0.014(3) -0.006(3) -0.001(2)
F6 0.036(3) 0.062(3) 0.064(3) 0.013(3) 0.002(2) -0.003(2)
Fe1 0.0421(6) 0.0567(6) 0.0292(6) 0.0030(6) 0.0068(5) 0.0023(6)
N1 0.029(3) 0.022(3) 0.024(3) 0.002(2) 0.006(2) -0.002(2)
N2 0.034(3) 0.024(3) 0.059(4) 0.000(3) -0.001(3) -0.001(3)
N3 0.032(3) 0.034(3) 0.027(3) -0.007(3) 0.004(3) -0.011(2)
N4 0.031(3) 0.040(3) 0.032(3) -0.005(3) 0.005(3) -0.012(3)
P1 0.0267(8) 0.0221(8) 0.0276(8) -0.0011(8) 0.0009(7) -0.0018(7)
P2 0.0298(10) 0.0289(9) 0.0387(11) 0.0010(8) 0.0054(8) -0.0023(8)
Ru1 0.0245(2) 0.0212(2) 0.0236(2) 0.0006(3) 0.00225(19) -0.0008(3)

loop_
_atom_type_symbol
_atom_type_description
_atom_type_scat_dispersion_real
_atom_type_scat_dispersion_imag
_atom_type_scat_source
C C 0.0033 0.0016 'International Tables Vol C Tables 4.2.6.8 and 6.1.1.4'
H H 0.0000 0.0000 'International Tables Vol C Tables 4.2.6.8 and 6.1.1.4'
O O 0.0106 0.0060 'International Tables Vol C Tables 4.2.6.8 and 6.1.1.4'
F F 0.0171 0.0103 'International Tables Vol C Tables 4.2.6.8 and 6.1.1.4'
Fe Fe 0.3463 0.8444 'International Tables Vol C Tables 4.2.6.8 and 6.1.1.4'
N N 0.0061 0.0033 'International Tables Vol C Tables 4.2.6.8 and 6.1.1.4'
P P 0.1023 0.0942 'International Tables Vol C Tables 4.2.6.8 and 6.1.1.4'
Ru Ru -1.2594 0.8363 'International Tables Vol C Tables 4.2.6.8 and 6.1.1.4'

loop_
_geom_angle_atom_site_label_1
_geom_angle_atom_site_label_2
_geom_angle_atom_site_label_3
_geom_angle
C2 C1 H1A 109.5
C2 C1 H1B 109.5
H1A C1 H1B 109.5
C2 C1 H1C 109.5
H1A C1 H1C 109.5
H1B C1 H1C 109.5
C3 C2 C1 114.9(6)
C3 C2 H2A 108.6
C1 C2 H2A 108.6
C3 C2 H2B 108.6
C1 C2 H2B 108.6
H2A C2 H2B 107.5
N1 C3 C2 119.3(6)
N1 C3 H3A 107.5
C2 C3 H3A 107.5
N1 C3 H3B 107.5
C2 C3 H3B 107.5
H3A C3 H3B 107.0
N1 C4 C5 127.2(6)
N1 C4 H4 116.4
C5 C4 H4 116.4
C10 C5 C6 117.5(7)
C10 C5 C4 118.9(7)
C6 C5 C4 123.5(6)
O1 C6 C7 116.2(6)
O1 C6 C5 124.5(6)
C7 C6 C5 119.2(6)
C6 C7 C8 121.5(7)
C6 C7 H7 119.2
C8 C7 H7 119.2
C9 C8 C7 118.4(7)
C9 C8 C11 120.6(6)
C7 C8 C11 120.9(7)
C10 C9 C8 119.9(7)
C10 C9 H9 120.0
C8 C9 H9 120.0
C9 C10 C5 123.3(7)
C9 C10 H10 118.3
C5 C10 H10 118.3
C12 C11 C8 126.5(7)
C12 C11 H11 116.8
C8 C11 H11 116.8
C11 C12 C13 125.1(8)
C11 C12 H12 117.4
C13 C12 H12 117.4
C17 C13 C14 107.3(7)
C17 C13 C12 127.4(8)
C14 C13 C12 125.2(8)
C17 C13 Fe1 69.4(5)
C14 C13 Fe1 70.0(5)
C12 C13 Fe1 124.2(6)
C15 C14 C13 107.8(8)
C15 C14 Fe1 69.2(5)
C13 C14 Fe1 68.9(5)
C15 C14 H14 126.1
C13 C14 H14 126.1
Fe1 C14 H14 127.4
C14 C15 C16 108.9(8)
C14 C15 Fe1 70.8(5)
C16 C15 Fe1 69.8(5)
C14 C15 H15 125.5
C16 C15 H15 125.5
Fe1 C15 H15 125.5
C17 C16 C15 108.2(8)
C17 C16 Fe1 69.8(5)
C15 C16 Fe1 69.4(5)
C17 C16 H16 125.9
C15 C16 H16 125.9
Fe1 C16 H16 126.5
C16 C17 C13 107.7(8)
C16 C17 Fe1 69.8(5)
C13 C17 Fe1 69.4(5)
C16 C17 H17 126.1
C13 C17 H17 126.1
Fe1 C17 H17 126.3
C19 C18 C22 108.5(9)
C19 C18 Fe1 70.3(5)
C22 C18 Fe1 68.2(5)
C19 C18 H18 125.7
C22 C18 H18 125.7
Fe1 C18 H18 127.3
C18 C19 C20 106.9(9)
C18 C19 Fe1 70.1(5)
C20 C19 Fe1 69.1(5)
C18 C19 H19 126.6
C20 C19 H19 126.6
Fe1 C19 H19 125.9
C21 C20 C19 110.0(8)
C21 C20 Fe1 70.1(5)
C19 C20 Fe1 70.3(5)
C21 C20 H20 125.0
C19 C20 H20 125.0
Fe1 C20 H20 126.2
C20 C21 C22 104.5(9)
C20 C21 Fe1 69.3(5)
C22 C21 Fe1 67.8(5)
C20 C21 H21 127.7
C22 C21 H21 127.7
Fe1 C21 H21 126.7
C18 C22 C21 110.0(9)
C18 C22 Fe1 71.7(6)
C21 C22 Fe1 71.0(5)
C18 C22 H22 125.0
C21 C22 H22 125.0
Fe1 C22 H22 123.9
C28 C23 C24 118.2(7)
C28 C23 C29 118.2(7)
C24 C23 C29 123.5(7)
C28 C23 Ru1 69.7(4)
C24 C23 Ru1 72.0(4)
C29 C23 Ru1 129.2(5)
C25 C24 C23 120.1(7)
C25 C24 Ru1 70.5(4)
C23 C24 Ru1 71.1(4)
C25 C24 H24 119.9
C23 C24 H24 119.9
Ru1 C24 H24 131.2
C24 C25 C26 122.1(7)
C24 C25 Ru1 73.4(4)
C26 C25 Ru1 72.6(4)
C24 C25 H25 118.9
C26 C25 H25 118.9
Ru1 C25 H25 127.3
C27 C26 C25 116.6(7)
C27 C26 C32 120.6(6)
C25 C26 C32 122.8(7)
C27 C26 Ru1 68.6(4)
C25 C26 Ru1 70.2(4)
C32 C26 Ru1 132.9(5)
C26 C27 C28 123.0(6)
C26 C27 Ru1 74.9(4)
C28 C27 Ru1 72.5(4)
C26 C27 H27 118.5
C28 C27 H27 118.5
Ru1 C27 H27 126.0
C27 C28 C23 119.8(7)
C27 C28 Ru1 70.1(4)
C23 C28 Ru1 73.1(4)
C27 C28 H28 120.1
C23 C28 H28 120.1
Ru1 C28 H28 129.0
C30 C29 C23 114.7(7)
C30 C29 C31 109.6(7)
C23 C29 C31 110.4(7)
C30 C29 H29 107.3
C23 C29 H29 107.3
C31 C29 H29 107.3
C29 C30 H30A 109.5
C29 C30 H30B 109.5
H30A C30 H30B 109.5
C29 C30 H30C 109.5
H30A C30 H30C 109.5
H30B C30 H30C 109.5
C29 C31 H31A 109.5
C29 C31 H31B 109.5
H31A C31 H31B 109.5
C29 C31 H31C 109.5
H31A C31 H31C 109.5
H31B C31 H31C 109.5
C26 C32 H32A 109.5
C26 C32 H32B 109.5
H32A C32 H32B 109.5
C26 C32 H32C 109.5
H32A C32 H32C 109.5
H32B C32 H32C 109.5
N2 C33 P1 110.8(5)
N2 C33 H33A 109.5
P1 C33 H33A 109.5
N2 C33 H33B 109.5
P1 C33 H33B 109.5
H33A C33 H33B 108.1
N3 C34 P1 111.3(4)
N3 C34 H34A 109.4
P1 C34 H34A 109.4
N3 C34 H34B 109.4
P1 C34 H34B 109.4
H34A C34 H34B 108.0
N4 C35 P1 111.9(5)
N4 C35 H35A 109.2
P1 C35 H35A 109.2
N4 C35 H35B 109.2
P1 C35 H35B 109.2
H35A C35 H35B 107.9
N2 C36 N4 115.2(6)
N2 C36 H36A 108.5
N4 C36 H36A 108.5
N2 C36 H36B 108.5
N4 C36 H36B 108.5
H36A C36 H36B 107.5
N3 C37 N2 115.2(6)
N3 C37 H37A 108.5
N2 C37 H37A 108.5
N3 C37 H37B 108.5
N2 C37 H37B 108.5
H37A C37 H37B 107.5
N3 C38 N4 114.6(5)
N3 C38 H38A 108.6
N4 C38 H38A 108.6
N3 C38 H38B 108.6
N4 C38 H38B 108.6
H38A C38 H38B 107.6
C6 O1 Ru1 125.5(4)
H1O O2 H2O 122.7
C22 Fe1 C15 164.5(5)
C22 Fe1 C13 117.5(4)
C15 Fe1 C13 68.4(4)
C22 Fe1 C16 125.7(4)
C15 Fe1 C16 40.8(4)
C13 Fe1 C16 68.6(3)
C22 Fe1 C17 105.8(4)
C15 Fe1 C17 68.5(4)
C13 Fe1 C17 41.2(3)
C16 Fe1 C17 40.4(3)
C22 Fe1 C20 67.5(4)
C15 Fe1 C20 110.8(4)
C13 Fe1 C20 164.6(3)
C16 Fe1 C20 121.6(4)
C17 Fe1 C20 153.9(3)
C22 Fe1 C21 41.2(4)
C15 Fe1 C21 127.4(4)
C13 Fe1 C21 152.2(4)
C16 Fe1 C21 107.3(4)
C17 Fe1 C21 117.6(4)
C20 Fe1 C21 40.6(3)
C22 Fe1 C14 153.1(4)
C15 Fe1 C14 40.0(4)
C13 Fe1 C14 41.1(3)
C16 Fe1 C14 68.1(4)
C17 Fe1 C14 68.8(4)
C20 Fe1 C14 128.5(4)
C21 Fe1 C14 165.0(4)
C22 Fe1 C18 40.1(4)
C15 Fe1 C18 154.8(5)
C13 Fe1 C18 106.7(4)
C16 Fe1 C18 162.5(4)
C17 Fe1 C18 125.1(4)
C20 Fe1 C18 67.1(4)
C21 Fe1 C18 68.6(4)
C14 Fe1 C18 120.2(4)
C22 Fe1 C19 67.7(4)
C15 Fe1 C19 122.0(4)
C13 Fe1 C19 125.7(3)
C16 Fe1 C19 156.5(4)
C17 Fe1 C19 162.4(3)
C20 Fe1 C19 40.6(3)
C21 Fe1 C19 69.0(4)
C14 Fe1 C19 109.1(4)
C18 Fe1 C19 39.6(3)
C4 N1 C3 119.2(6)
C4 N1 Ru1 125.4(5)
C3 N1 Ru1 115.3(4)
C37 N2 C36 107.7(6)
C37 N2 C33 112.3(6)
C36 N2 C33 111.0(6)
C37 N3 C38 107.9(6)
C37 N3 C34 111.9(5)
C38 N3 C34 112.1(5)
C36 N4 C35 110.4(6)
C36 N4 C38 107.4(6)
C35 N4 C38 111.1(5)
C33 P1 C35 98.7(4)
C33 P1 C34 98.5(3)
C35 P1 C34 98.2(3)
C33 P1 Ru1 117.9(2)
C35 P1 Ru1 115.2(2)
C34 P1 Ru1 123.8(2)
F5 P2 F2 90.0(3)
F5 P2 F6 179.8(4)
F2 P2 F6 89.8(3)
F5 P2 F3 89.5(3)
F2 P2 F3 89.7(3)
F6 P2 F3 90.7(3)
F5 P2 F1 89.9(3)
F2 P2 F1 90.8(3)
F6 P2 F1 90.0(3)
F3 P2 F1 179.2(3)
F5 P2 F4 90.1(3)
F2 P2 F4 179.7(3)
F6 P2 F4 90.0(3)
F3 P2 F4 90.0(3)
F1 P2 F4 89.6(3)
O1 Ru1 N1 87.50(19)
O1 Ru1 C27 133.9(2)
N1 Ru1 C27 137.4(2)
O1 Ru1 C28 99.8(2)
N1 Ru1 C28 170.3(2)
C27 Ru1 C28 37.4(2)
O1 Ru1 C25 136.5(2)
N1 Ru1 C25 92.0(2)
C27 Ru1 C25 66.1(2)
C28 Ru1 C25 78.3(2)
O1 Ru1 C23 86.1(2)
N1 Ru1 C23 138.5(2)
C27 Ru1 C23 67.1(3)
C28 Ru1 C23 37.2(2)
C25 Ru1 C23 66.2(3)
O1 Ru1 C26 165.0(2)
N1 Ru1 C26 105.1(2)
C27 Ru1 C26 36.5(2)
C28 Ru1 C26 66.8(3)
C25 Ru1 C26 37.3(2)
C23 Ru1 C26 79.1(3)
O1 Ru1 C24 102.8(2)
N1 Ru1 C24 106.0(2)
C27 Ru1 C24 78.1(2)
C28 Ru1 C24 66.3(3)
C25 Ru1 C24 36.1(3)
C23 Ru1 C24 36.9(3)
C26 Ru1 C24 66.3(3)
O1 Ru1 P1 80.53(14)
N1 Ru1 P1 86.87(14)
C27 Ru1 P1 90.28(18)
C28 Ru1 P1 100.51(18)
C25 Ru1 P1 142.9(2)
C23 Ru1 P1 132.09(19)
C26 Ru1 P1 107.74(18)
C24 Ru1 P1 166.73(18)

loop_
_geom_bond_atom_site_label_1
_geom_bond_atom_site_label_2
_geom_bond_distance
C1 C2 1.526(10)
C1 H1A 0.9600
C1 H1B 0.9600
C1 H1C 0.9600
C2 C3 1.520(9)
C2 H2A 0.9700
C2 H2B 0.9700
C3 N1 1.481(8)
C3 H3A 0.9700
C3 H3B 0.9700
C4 N1 1.273(8)
C4 C5 1.455(10)
C4 H4 0.9300
C5 C10 1.408(9)
C5 C6 1.409(9)
C6 O1 1.324(7)
C6 C7 1.402(9)
C7 C8 1.410(9)
C7 H7 0.9300
C8 C9 1.396(10)
C8 C11 1.478(10)
C9 C10 1.358(11)
C9 H9 0.9300
C10 H10 0.9300
C11 C12 1.331(11)
C11 H11 0.9300
C12 C13 1.451(10)
C12 H12 0.9300
C13 C17 1.433(11)
C13 C14 1.434(12)
C13 Fe1 2.035(8)
C14 C15 1.395(12)
C14 Fe1 2.051(9)
C14 H14 0.9300
C15 C16 1.418(13)
C15 Fe1 2.031(10)
C15 H15 0.9300
C16 C17 1.406(11)
C16 Fe1 2.035(8)
C16 H16 0.9300
C17 Fe1 2.036(8)
C17 H17 0.9300
C18 C19 1.393(12)
C18 C22 1.394(14)
C18 Fe1 2.053(9)
C18 H18 0.9300
C19 C20 1.421(12)
C19 Fe1 2.056(9)
C19 H19 0.9300
C20 C21 1.418(12)
C20 Fe1 2.040(9)
C20 H20 0.9300
C21 C22 1.427(13)
C21 Fe1 2.050(8)
C21 H21 0.9300
C22 Fe1 2.008(10)
C22 H22 0.9300
C23 C28 1.425(9)
C23 C24 1.430(10)
C23 C29 1.508(11)
C23 Ru1 2.255(7)
C24 C25 1.395(10)
C24 Ru1 2.266(6)
C24 H24 0.9300
C25 C26 1.434(9)
C25 Ru1 2.229(6)
C25 H25 0.9300
C26 C27 1.393(10)
C26 C32 1.476(10)
C26 Ru1 2.260(7)
C27 C28 1.408(9)
C27 Ru1 2.179(6)
C27 H27 0.9300
C28 Ru1 2.211(6)
C28 H28 0.9300
C29 C30 1.493(11)
C29 C31 1.531(10)
C29 H29 0.9800
C30 H30A 0.9600
C30 H30B 0.9600
C30 H30C 0.9600
C31 H31A 0.9600
C31 H31B 0.9600
C31 H31C 0.9600
C32 H32A 0.9600
C32 H32B 0.9600
C32 H32C 0.9600
C33 N2 1.469(9)
C33 P1 1.852(7)
C33 H33A 0.9700
C33 H33B 0.9700
C34 N3 1.462(8)
C34 P1 1.856(6)
C34 H34A 0.9700
C34 H34B 0.9700
C35 N4 1.472(8)
C35 P1 1.855(7)
C35 H35A 0.9700
C35 H35B 0.9700
C36 N2 1.468(10)
C36 N4 1.468(9)
C36 H36A 0.9700
C36 H36B 0.9700
C37 N3 1.442(9)
C37 N2 1.462(10)
C37 H37A 0.9700
C37 H37B 0.9700
C38 N3 1.453(8)
C38 N4 1.490(9)
C38 H38A 0.9700
C38 H38B 0.9700
O1 Ru1 2.068(4)
O2 H1O 0.8574
O2 H2O 0.8974
F1 P2 1.596(5)
F2 P2 1.577(5)
F3 P2 1.595(4)
F4 P2 1.597(5)
F5 P2 1.574(5)
F6 P2 1.585(5)
N1 Ru1 2.097(5)
P1 Ru1 2.3055(17)

loop_
_geom_torsion_atom_site_label_1
_geom_torsion_atom_site_label_2
_geom_torsion_atom_site_label_3
_geom_torsion_atom_site_label_4
_geom_torsion
C1 C2 C3 N1 72.0(9)
N1 C4 C5 C10 -173.9(6)
N1 C4 C5 C6 8.4(11)
C10 C5 C6 O1 -176.1(6)
C4 C5 C6 O1 1.6(10)
C10 C5 C6 C7 2.5(9)
C4 C5 C6 C7 -179.8(6)
O1 C6 C7 C8 176.2(6)
C5 C6 C7 C8 -2.6(10)
C6 C7 C8 C9 1.5(10)
C6 C7 C8 C11 -178.7(6)
C7 C8 C9 C10 -0.3(11)
C11 C8 C9 C10 179.9(7)
C8 C9 C10 C5 0.3(12)
C6 C5 C10 C9 -1.4(11)
C4 C5 C10 C9 -179.3(7)
C9 C8 C11 C12 175.0(8)
C7 C8 C11 C12 -4.8(12)
C8 C11 C12 C13 177.1(7)
C11 C12 C13 C17 -9.3(14)
C11 C12 C13 C14 173.1(8)
C11 C12 C13 Fe1 -98.4(9)
C17 C13 C14 C15 -1.2(10)
C12 C13 C14 C15 176.8(8)
Fe1 C13 C14 C15 58.4(6)
C17 C13 C14 Fe1 -59.7(6)
C12 C13 C14 Fe1 118.3(8)
C13 C14 C15 C16 1.4(11)
Fe1 C14 C15 C16 59.6(7)
C13 C14 C15 Fe1 -58.2(6)
C14 C15 C16 C17 -1.0(11)
Fe1 C15 C16 C17 59.2(6)
C14 C15 C16 Fe1 -60.2(7)
C15 C16 C17 C13 0.2(10)
Fe1 C16 C17 C13 59.2(6)
C15 C16 C17 Fe1 -59.0(6)
C14 C13 C17 C16 0.6(9)
C12 C13 C17 C16 -177.3(8)
Fe1 C13 C17 C16 -59.5(6)
C14 C13 C17 Fe1 60.1(6)
C12 C13 C17 Fe1 -117.9(8)
C22 C18 C19 C20 -2.0(11)
Fe1 C18 C19 C20 -59.5(7)
C22 C18 C19 Fe1 57.6(7)
C18 C19 C20 C21 1.1(11)
Fe1 C19 C20 C21 -59.0(7)
C18 C19 C20 Fe1 60.2(7)
C19 C20 C21 C22 0.1(11)
Fe1 C20 C21 C22 -59.0(6)
C19 C20 C21 Fe1 59.1(7)
C19 C18 C22 C21 2.1(12)
Fe1 C18 C22 C21 61.0(7)
C19 C18 C22 Fe1 -58.9(7)
C20 C21 C22 C18 -1.3(11)
Fe1 C21 C22 C18 -61.4(7)
C20 C21 C22 Fe1 60.0(6)
C28 C23 C24 C25 -1.3(9)
C29 C23 C24 C25 178.3(6)
Ru1 C23 C24 C25 52.7(5)
C28 C23 C24 Ru1 -54.0(5)
C29 C23 C24 Ru1 125.6(6)
C23 C24 C25 C26 3.2(10)
Ru1 C24 C25 C26 56.2(5)
C23 C24 C25 Ru1 -53.0(5)
C24 C25 C26 C27 -4.4(9)
Ru1 C25 C26 C27 52.1(5)
C24 C25 C26 C32 174.5(6)
Ru1 C25 C26 C32 -129.0(6)
C24 C25 C26 Ru1 -56.5(6)
C25 C26 C27 C28 4.0(9)
C32 C26 C27 C28 -174.9(6)
Ru1 C26 C27 C28 56.9(5)
C25 C26 C27 Ru1 -52.9(5)
C32 C26 C27 Ru1 128.2(6)
C26 C27 C28 C23 -2.4(9)
Ru1 C27 C28 C23 55.6(5)
C26 C27 C28 Ru1 -58.0(6)
C24 C23 C28 C27 0.9(9)
C29 C23 C28 C27 -178.7(6)
Ru1 C23 C28 C27 -54.2(5)
C24 C23 C28 Ru1 55.1(5)
C29 C23 C28 Ru1 -124.5(6)
C28 C23 C29 C30 164.7(6)
C24 C23 C29 C30 -14.9(10)
Ru1 C23 C29 C30 78.6(8)
C28 C23 C29 C31 -71.0(8)
C24 C23 C29 C31 109.5(8)
Ru1 C23 C29 C31 -157.0(6)
C7 C6 O1 Ru1 157.3(4)
C5 C6 O1 Ru1 -24.0(8)
C18 C22 Fe1 C15 167.7(13)
C21 C22 Fe1 C15 48.0(17)
C18 C22 Fe1 C13 -83.4(6)
C21 C22 Fe1 C13 156.9(5)
C18 C22 Fe1 C16 -165.7(5)
C21 C22 Fe1 C16 74.5(7)
C18 C22 Fe1 C17 -126.2(6)
C21 C22 Fe1 C17 114.1(6)
C18 C22 Fe1 C20 80.6(6)
C21 C22 Fe1 C20 -39.1(6)
C18 C22 Fe1 C21 119.7(8)
C18 C22 Fe1 C14 -51.9(11)
C21 C22 Fe1 C14 -171.6(8)
C21 C22 Fe1 C18 -119.7(8)
C18 C22 Fe1 C19 36.5(5)
C21 C22 Fe1 C19 -83.2(6)
C14 C15 Fe1 C22 153.3(13)
C16 C15 Fe1 C22 33.7(17)
C14 C15 Fe1 C13 37.8(5)
C16 C15 Fe1 C13 -81.8(6)
C14 C15 Fe1 C16 119.6(8)
C14 C15 Fe1 C17 82.3(6)
C16 C15 Fe1 C17 -37.3(5)
C14 C15 Fe1 C20 -125.7(6)
C16 C15 Fe1 C20 114.7(6)
C14 C15 Fe1 C21 -168.7(6)
C16 C15 Fe1 C21 71.7(7)
C16 C15 Fe1 C14 -119.6(8)
C14 C15 Fe1 C18 -45.5(12)
C16 C15 Fe1 C18 -165.1(8)
C14 C15 Fe1 C19 -81.8(7)
C16 C15 Fe1 C19 158.6(5)
C17 C13 Fe1 C22 -82.7(6)
C14 C13 Fe1 C22 159.0(6)
C12 C13 Fe1 C22 39.3(8)
C17 C13 Fe1 C15 81.5(6)
C14 C13 Fe1 C15 -36.8(5)
C12 C13 Fe1 C15 -156.5(8)
C17 C13 Fe1 C16 37.5(5)
C14 C13 Fe1 C16 -80.8(6)
C12 C13 Fe1 C16 159.5(8)
C14 C13 Fe1 C17 -118.3(7)
C12 C13 Fe1 C17 122.0(9)
C17 C13 Fe1 C20 171.8(12)
C14 C13 Fe1 C20 53.4(14)
C12 C13 Fe1 C20 -66.3(16)
C17 C13 Fe1 C21 -49.1(10)
C14 C13 Fe1 C21 -167.4(8)
C12 C13 Fe1 C21 72.9(11)
C17 C13 Fe1 C14 118.3(7)
C12 C13 Fe1 C14 -119.7(9)
C17 C13 Fe1 C18 -124.6(6)
C14 C13 Fe1 C18 117.0(6)
C12 C13 Fe1 C18 -2.7(8)
C17 C13 Fe1 C19 -163.8(5)
C14 C13 Fe1 C19 77.8(6)
C12 C13 Fe1 C19 -41.9(9)
C17 C16 Fe1 C22 70.9(7)
C15 C16 Fe1 C22 -169.5(6)
C17 C16 Fe1 C15 -119.6(8)
C17 C16 Fe1 C13 -38.2(5)
C15 C16 Fe1 C13 81.4(6)
C15 C16 Fe1 C17 119.6(8)
C17 C16 Fe1 C20 154.6(5)
C15 C16 Fe1 C20 -85.8(6)
C17 C16 Fe1 C21 112.6(6)
C15 C16 Fe1 C21 -127.8(6)
C17 C16 Fe1 C14 -82.6(6)
C15 C16 Fe1 C14 37.0(5)
C17 C16 Fe1 C18 39.1(15)
C15 C16 Fe1 C18 158.7(12)
C17 C16 Fe1 C19 -170.4(9)
C15 C16 Fe1 C19 -50.8(12)
C16 C17 Fe1 C22 -127.1(6)
C13 C17 Fe1 C22 113.9(6)
C16 C17 Fe1 C15 37.7(6)
C13 C17 Fe1 C15 -81.4(6)
C16 C17 Fe1 C13 119.0(8)
C13 C17 Fe1 C16 -119.0(8)
C16 C17 Fe1 C20 -56.0(11)
C13 C17 Fe1 C20 -175.1(7)
C16 C17 Fe1 C21 -84.4(7)
C13 C17 Fe1 C21 156.5(5)
C16 C17 Fe1 C14 80.7(6)
C13 C17 Fe1 C14 -38.3(5)
C16 C17 Fe1 C18 -166.6(6)
C13 C17 Fe1 C18 74.4(7)
C16 C17 Fe1 C19 167.3(12)
C13 C17 Fe1 C19 48.3(15)
C21 C20 Fe1 C22 39.7(6)
C19 C20 Fe1 C22 -81.4(7)
C21 C20 Fe1 C15 -123.7(6)
C19 C20 Fe1 C15 115.2(6)
C21 C20 Fe1 C13 152.0(12)
C19 C20 Fe1 C13 31.0(15)
C21 C20 Fe1 C16 -79.5(7)
C19 C20 Fe1 C16 159.4(6)
C21 C20 Fe1 C17 -40.4(11)
C19 C20 Fe1 C17 -161.4(8)
C19 C20 Fe1 C21 -121.0(8)
C21 C20 Fe1 C14 -165.5(6)
C19 C20 Fe1 C14 73.4(7)
C21 C20 Fe1 C18 83.3(7)
C19 C20 Fe1 C18 -37.7(6)
C21 C20 Fe1 C19 121.0(8)
C20 C21 Fe1 C22 -116.3(9)
C20 C21 Fe1 C15 78.2(7)
C22 C21 Fe1 C15 -165.5(6)
C20 C21 Fe1 C13 -164.6(7)
C22 C21 Fe1 C13 -48.2(11)
C20 C21 Fe1 C16 118.7(6)
C22 C21 Fe1 C16 -125.0(6)
C20 C21 Fe1 C17 161.2(5)
C22 C21 Fe1 C17 -82.5(7)
C22 C21 Fe1 C20 116.3(9)
C20 C21 Fe1 C14 49.0(18)
C22 C21 Fe1 C14 165.3(14)
C20 C21 Fe1 C18 -79.3(6)
C22 C21 Fe1 C18 37.0(6)
C20 C21 Fe1 C19 -36.7(5)
C22 C21 Fe1 C19 79.6(6)
C15 C14 Fe1 C22 -164.6(8)
C13 C14 Fe1 C22 -44.8(11)
C13 C14 Fe1 C15 119.8(8)
C15 C14 Fe1 C13 -119.8(8)
C15 C14 Fe1 C16 -37.8(6)
C13 C14 Fe1 C16 82.1(5)
C15 C14 Fe1 C17 -81.4(6)
C13 C14 Fe1 C17 38.5(5)
C15 C14 Fe1 C20 76.0(7)
C13 C14 Fe1 C20 -164.2(5)
C15 C14 Fe1 C21 37.1(18)
C13 C14 Fe1 C21 156.9(14)
C15 C14 Fe1 C18 159.5(6)
C13 C14 Fe1 C18 -80.7(6)
C15 C14 Fe1 C19 117.3(6)
C13 C14 Fe1 C19 -122.9(5)
C19 C18 Fe1 C22 120.5(9)
C19 C18 Fe1 C15 -51.8(12)
C22 C18 Fe1 C15 -172.3(8)
C19 C18 Fe1 C13 -126.5(6)
C22 C18 Fe1 C13 113.1(6)
C19 C18 Fe1 C16 162.1(11)
C22 C18 Fe1 C16 41.6(15)
C19 C18 Fe1 C17 -168.0(6)
C22 C18 Fe1 C17 71.6(7)
C19 C18 Fe1 C20 38.6(6)
C22 C18 Fe1 C20 -81.8(6)
C19 C18 Fe1 C21 82.6(6)
C22 C18 Fe1 C21 -37.9(6)
C19 C18 Fe1 C14 -83.8(7)
C22 C18 Fe1 C14 155.7(6)
C22 C18 Fe1 C19 -120.5(9)
C18 C19 Fe1 C22 -36.9(6)
C20 C19 Fe1 C22 81.1(6)
C18 C19 Fe1 C15 156.8(6)
C20 C19 Fe1 C15 -85.2(7)
C18 C19 Fe1 C13 71.7(8)
C20 C19 Fe1 C13 -170.3(5)
C18 C19 Fe1 C16 -166.6(9)
C20 C19 Fe1 C16 -48.6(13)
C18 C19 Fe1 C17 34.4(16)
C20 C19 Fe1 C17 152.4(12)
C18 C19 Fe1 C20 -118.0(9)
C18 C19 Fe1 C21 -81.3(7)
C20 C19 Fe1 C21 36.6(6)
C18 C19 Fe1 C14 114.5(7)
C20 C19 Fe1 C14 -127.5(6)
C20 C19 Fe1 C18 118.0(9)
C5 C4 N1 C3 -178.0(6)
C5 C4 N1 Ru1 5.4(10)
C2 C3 N1 C4 7.7(9)
C2 C3 N1 Ru1 -175.4(5)
N3 C37 N2 C36 55.8(7)
N3 C37 N2 C33 -66.7(8)
N4 C36 N2 C37 -54.2(8)
N4 C36 N2 C33 69.1(8)
P1 C33 N2 C37 59.6(8)
P1 C33 N2 C36 -61.1(7)
N2 C37 N3 C38 -57.1(7)
N2 C37 N3 C34 66.7(8)
N4 C38 N3 C37 56.2(7)
N4 C38 N3 C34 -67.5(7)
P1 C34 N3 C37 -60.2(7)
P1 C34 N3 C38 61.2(7)
N2 C36 N4 C35 -67.6(8)
N2 C36 N4 C38 53.6(7)
P1 C35 N4 C36 59.5(7)
P1 C35 N4 C38 -59.5(6)
N3 C38 N4 C36 -54.5(7)
N3 C38 N4 C35 66.2(7)
N2 C33 P1 C35 50.2(6)
N2 C33 P1 C34 -49.5(6)
N2 C33 P1 Ru1 174.8(5)
N4 C35 P1 C33 -49.9(5)
N4 C35 P1 C34 50.0(5)
N4 C35 P1 Ru1 -176.4(4)
N3 C34 P1 C33 50.0(6)
N3 C34 P1 C35 -50.1(5)
N3 C34 P1 Ru1 -178.0(4)
C6 O1 Ru1 N1 27.3(5)
C6 O1 Ru1 C27 -164.3(5)
C6 O1 Ru1 C28 -146.3(5)
C6 O1 Ru1 C25 -62.9(6)
C6 O1 Ru1 C23 -111.6(5)
C6 O1 Ru1 C26 -120.5(8)
C6 O1 Ru1 C24 -78.5(5)
C6 O1 Ru1 P1 114.5(5)
C4 N1 Ru1 O1 -18.3(5)
C3 N1 Ru1 O1 165.0(4)
C4 N1 Ru1 C27 174.1(5)
C3 N1 Ru1 C27 -2.6(6)
C4 N1 Ru1 C25 118.2(5)
C3 N1 Ru1 C25 -58.5(5)
C4 N1 Ru1 C23 63.0(6)
C3 N1 Ru1 C23 -113.7(5)
C4 N1 Ru1 C26 153.5(5)
C3 N1 Ru1 C26 -23.1(5)
C4 N1 Ru1 C24 84.4(6)
C3 N1 Ru1 C24 -92.3(5)
C4 N1 Ru1 P1 -98.9(5)
C3 N1 Ru1 P1 84.4(4)
C26 C27 Ru1 O1 162.5(4)
C28 C27 Ru1 O1 30.0(5)
C26 C27 Ru1 N1 -34.7(5)
C28 C27 Ru1 N1 -167.2(3)
C26 C27 Ru1 C28 132.5(6)
C26 C27 Ru1 C25 30.1(4)
C28 C27 Ru1 C25 -102.4(4)
C26 C27 Ru1 C23 103.1(4)
C28 C27 Ru1 C23 -29.4(4)
C28 C27 Ru1 C26 -132.5(6)
C26 C27 Ru1 C24 66.1(4)
C28 C27 Ru1 C24 -66.5(4)
C26 C27 Ru1 P1 -120.4(4)
C28 C27 Ru1 P1 107.1(4)
C27 C28 Ru1 O1 -158.5(4)
C23 C28 Ru1 O1 70.0(4)
C23 C28 Ru1 C27 -131.5(6)
C27 C28 Ru1 C25 65.8(4)
C23 C28 Ru1 C25 -65.8(4)
C27 C28 Ru1 C23 131.5(6)
C27 C28 Ru1 C26 28.5(4)
C23 C28 Ru1 C26 -103.0(5)
C27 C28 Ru1 C24 101.7(4)
C23 C28 Ru1 C24 -29.8(4)
C27 C28 Ru1 P1 -76.4(4)
C23 C28 Ru1 P1 152.0(4)
C24 C25 Ru1 O1 -26.4(5)
C26 C25 Ru1 O1 -158.9(4)
C24 C25 Ru1 N1 -114.9(4)
C26 C25 Ru1 N1 112.7(4)
C24 C25 Ru1 C27 103.0(5)
C26 C25 Ru1 C27 -29.5(4)
C24 C25 Ru1 C28 65.7(4)
C26 C25 Ru1 C28 -66.8(4)
C24 C25 Ru1 C23 28.6(4)
C26 C25 Ru1 C23 -103.9(5)
C24 C25 Ru1 C26 132.5(6)
C26 C25 Ru1 C24 -132.5(6)
C24 C25 Ru1 P1 157.7(3)
C26 C25 Ru1 P1 25.2(6)
C28 C23 Ru1 O1 -111.9(4)
C24 C23 Ru1 O1 117.5(4)
C29 C23 Ru1 O1 -1.4(6)
C28 C23 Ru1 N1 166.3(4)
C24 C23 Ru1 N1 35.7(6)
C29 C23 Ru1 N1 -83.2(7)
C28 C23 Ru1 C27 29.6(4)
C24 C23 Ru1 C27 -101.0(5)
C29 C23 Ru1 C27 140.1(7)
C24 C23 Ru1 C28 -130.6(6)
C29 C23 Ru1 C28 110.5(8)
C28 C23 Ru1 C25 102.5(5)
C24 C23 Ru1 C25 -28.1(4)
C29 C23 Ru1 C25 -147.0(7)
C28 C23 Ru1 C26 65.8(4)
C24 C23 Ru1 C26 -64.8(4)
C29 C23 Ru1 C26 176.2(7)
C28 C23 Ru1 C24 130.6(6)
C29 C23 Ru1 C24 -118.9(8)
C28 C23 Ru1 P1 -38.4(5)
C24 C23 Ru1 P1 -169.0(3)
C29 C23 Ru1 P1 72.1(7)
C27 C26 Ru1 O1 -56.9(10)
C25 C26 Ru1 O1 73.8(9)
C32 C26 Ru1 O1 -169.4(7)
C27 C26 Ru1 N1 156.5(4)
C25 C26 Ru1 N1 -72.8(4)
C32 C26 Ru1 N1 44.0(7)
C25 C26 Ru1 C27 130.7(6)
C32 C26 Ru1 C27 -112.4(8)
C27 C26 Ru1 C28 -29.1(4)
C25 C26 Ru1 C28 101.6(4)
C32 C26 Ru1 C28 -141.6(7)
C27 C26 Ru1 C25 -130.7(6)
C32 C26 Ru1 C25 116.8(9)
C27 C26 Ru1 C23 -66.0(4)
C25 C26 Ru1 C23 64.7(4)
C32 C26 Ru1 C23 -178.4(7)
C27 C26 Ru1 C24 -102.4(5)
C25 C26 Ru1 C24 28.3(4)
C32 C26 Ru1 C24 145.2(8)
C27 C26 Ru1 P1 64.9(4)
C25 C26 Ru1 P1 -164.3(4)
C32 C26 Ru1 P1 -47.5(7)
C25 C24 Ru1 O1 161.7(4)
C23 C24 Ru1 O1 -65.2(4)
C25 C24 Ru1 N1 70.6(4)
C23 C24 Ru1 N1 -156.2(4)
C25 C24 Ru1 C27 -65.6(4)
C23 C24 Ru1 C27 67.5(4)
C25 C24 Ru1 C28 -103.0(4)
C23 C24 Ru1 C28 30.1(4)
C23 C24 Ru1 C25 133.1(6)
C25 C24 Ru1 C23 -133.1(6)
C25 C24 Ru1 C26 -29.2(4)
C23 C24 Ru1 C26 104.0(5)
C25 C24 Ru1 P1 -94.9(9)
C23 C24 Ru1 P1 38.2(11)
C33 P1 Ru1 O1 -67.2(4)
C35 P1 Ru1 O1 48.8(3)
C34 P1 Ru1 O1 169.1(3)
C33 P1 Ru1 N1 20.8(4)
C35 P1 Ru1 N1 136.8(3)
C34 P1 Ru1 N1 -102.9(3)
C33 P1 Ru1 C27 158.3(4)
C35 P1 Ru1 C27 -85.8(3)
C34 P1 Ru1 C27 34.6(3)
C33 P1 Ru1 C28 -165.5(4)
C35 P1 Ru1 C28 -49.6(3)
C34 P1 Ru1 C28 70.8(3)
C33 P1 Ru1 C25 109.9(4)
C35 P1 Ru1 C25 -134.1(4)
C34 P1 Ru1 C25 -13.7(4)
C33 P1 Ru1 C23 -143.1(4)
C35 P1 Ru1 C23 -27.1(4)
C34 P1 Ru1 C23 93.2(4)
C33 P1 Ru1 C26 125.7(4)
C35 P1 Ru1 C26 -118.4(3)
C34 P1 Ru1 C26 2.0(3)
C33 P1 Ru1 C24 -173.1(9)
C35 P1 Ru1 C24 -57.1(9)
C34 P1 Ru1 C24 63.2(9)
